data_7240611
loop_
_publ_author_name
'Gugin, Nikita'
'Presypkina, Eugenia V.'
'Virovets, Alexander Viktorovich'
'Davydova, Elena I.'
'Timoshkin, Alexey Y.'

_publ_section_title
;
 Structural Variety of Aluminium and Gallium Coordination Polymers Based
 on Bis-pyridylethylene: From Molecular Complexes to Ionic Networks
;
_journal_name_full CrystEngComm
_journal_paper_doi 10.1039/D0CE00541J
_journal_year 2020
_chemical_formula_moiety 'C12 H10 Cl6 Ga2 N2'
_chemical_formula_sum 'C12 H10 Cl6 Ga2 N2'
_chemical_formula_weight 534.36
_chemical_properties_physical Air-sensitive,Moisture-sensitive
_space_group_crystal_system monoclinic
_space_group_IT_number 14
_space_group_name_Hall '-P 2yn'
_space_group_name_H-M_alt 'P 1 21/n 1'
_atom_sites_solution_hydrogens geom
_audit_creation_method SHELXL-2014/7
_audit_update_record
;
2020-02-17 deposited with the CCDC.	2020-06-03 downloaded from the CCDC.
;
_cell_angle_alpha 90
_cell_angle_beta 90.8579(17)
_cell_angle_gamma 90
_cell_formula_units_Z 2
_cell_length_a 6.51299(12)
_cell_length_b 11.7499(3)
_cell_length_c 12.0716(2)
_cell_measurement_reflns_used 2969
_cell_measurement_temperature 123(2)
_cell_measurement_theta_max 73.8640
_cell_measurement_theta_min 5.2360
_cell_volume 923.70(3)
_computing_cell_refinement 'CrysAlisPro 1.171.38.46 (Rigaku OD, 2015)'
_computing_data_collection 'CrysAlisPro 1.171.38.46 (Rigaku OD, 2015)'
_computing_data_reduction 'CrysAlisPro 1.171.38.46 (Rigaku OD, 2015)'
_computing_structure_refinement 'SHELXL-2014/7 (Sheldrick, 2014)'
_computing_structure_solution 'SHELXT (Sheldrick, 2014)'
_diffrn_ambient_environment N~2~
_diffrn_ambient_temperature 123(2)
_diffrn_detector 'CCD plate'
_diffrn_detector_area_resol_mean 4.2047
_diffrn_detector_type TitanS2
_diffrn_measured_fraction_theta_full 0.998
_diffrn_measured_fraction_theta_max 0.989
_diffrn_measurement_device_type 'Rigaku Oxford Diffraction SuperNova'
_diffrn_measurement_method '\w scans'
_diffrn_radiation_type CuK\a
_diffrn_radiation_wavelength 1.54178
_diffrn_reflns_av_R_equivalents 0.0202
_diffrn_reflns_av_unetI/netI 0.0205
_diffrn_reflns_Laue_measured_fraction_full 0.998
_diffrn_reflns_Laue_measured_fraction_max 0.989
_diffrn_reflns_limit_h_max 8
_diffrn_reflns_limit_h_min -7
_diffrn_reflns_limit_k_max 14
_diffrn_reflns_limit_k_min -14
_diffrn_reflns_limit_l_max 15
_diffrn_reflns_limit_l_min -7
_diffrn_reflns_number 4197
_diffrn_reflns_point_group_measured_fraction_full 0.998
_diffrn_reflns_point_group_measured_fraction_max 0.989
_diffrn_reflns_theta_full 67.500
_diffrn_reflns_theta_max 73.997
_diffrn_reflns_theta_min 5.253
_diffrn_source_type 'microfocus SuperNova source'
_exptl_absorpt_coefficient_mu 11.530
_exptl_absorpt_correction_T_max 0.589
_exptl_absorpt_correction_T_min 0.430
_exptl_absorpt_correction_type gaussian
_exptl_absorpt_process_details
;
CrysAlisPro 1.171.38.46 (Rigaku Oxford Diffraction, 2015)
Numerical absorption correction based on gaussian integration over
			a multifaceted crystal model
Empirical absorption correction using spherical harmonics,
 implemented in SCALE3 ABSPACK scaling algorithm.
;
_exptl_crystal_colour colourless
_exptl_crystal_density_diffrn 1.921
_exptl_crystal_description polyhedron
_exptl_crystal_F_000 520
_exptl_crystal_recrystallization_method Sublimation
_exptl_crystal_size_max 0.122
_exptl_crystal_size_mid 0.108
_exptl_crystal_size_min 0.065
_refine_diff_density_max 0.444
_refine_diff_density_min -0.501
_refine_diff_density_rms 0.070
_refine_ls_extinction_method none
_refine_ls_goodness_of_fit_ref 0.985
_refine_ls_hydrogen_treatment constr
_refine_ls_matrix_type full
_refine_ls_number_parameters 100
_refine_ls_number_reflns 1851
_refine_ls_number_restraints 0
_refine_ls_restrained_S_all 0.985
_refine_ls_R_factor_all 0.0251
_refine_ls_R_factor_gt 0.0217
_refine_ls_shift/su_max 0.001
_refine_ls_shift/su_mean 0.000
_refine_ls_structure_factor_coef Fsqd
_refine_ls_weighting_details 'w=1/[\s^2^(Fo^2^)+(0.0396P)^2^] where P=(Fo^2^+2Fc^2^)/3'
_refine_ls_weighting_scheme calc
_refine_ls_wR_factor_gt 0.0557
_refine_ls_wR_factor_ref 0.0567
_reflns_Friedel_coverage 0.000
_reflns_number_gt 1641
_reflns_number_total 1851
_reflns_threshold_expression 'I > 2\s(I)'
_cod_data_source_file d0ce00541j2.cif
_cod_data_source_block ayt68
_cod_original_sg_symbol_H-M 'P 21/n'
_cod_database_code 7240611
_shelx_shelxl_version_number 2014/7
_shelx_space_group_comment
;
The symmetry employed for this shelxl refinement is uniquely defined
by the following loop, which should always be used as a source of
symmetry information in preference to the above space-group names.
They are only intended as comments.
;
_shelx_estimated_absorpt_t_min 0.334
_shelx_estimated_absorpt_t_max 0.521

loop_
_space_group_symop_operation_xyz
'x, y, z'
'-x+1/2, y+1/2, -z+1/2'
'-x, -y, -z'
'x-1/2, -y-1/2, z-1/2'

loop_
_atom_site_label
_atom_site_type_symbol
_atom_site_fract_x
_atom_site_fract_y
_atom_site_fract_z
_atom_site_U_iso_or_equiv
_atom_site_adp_type
_atom_site_occupancy
_atom_site_site_symmetry_order
_atom_site_calc_flag
_atom_site_refinement_flags_posn
_atom_site_refinement_flags_adp
_atom_site_refinement_flags_occupancy
_atom_site_disorder_assembly
_atom_site_disorder_group
Ga1 Ga 0.22053(3) 0.15276(2) 0.59279(2) 0.01907(9) Uani 1 1 d . . . . .
Cl1 Cl 0.39141(7) 0.01606(4) 0.67029(4) 0.02630(12) Uani 1 1 d . . . . .
Cl2 Cl 0.11020(8) 0.12369(5) 0.42627(4) 0.02765(12) Uani 1 1 d . . . . .
Cl3 Cl -0.00819(7) 0.21989(4) 0.70225(4) 0.02580(12) Uani 1 1 d . . . . .
N1 N 0.4300(2) 0.27295(14) 0.57344(13) 0.0194(3) Uani 1 1 d . . . . .
C1 C 0.4591(3) 0.35928(17) 0.64560(15) 0.0220(4) Uani 1 1 d . . . . .
H1 H 0.3685 0.3670 0.7061 0.026 Uiso 1 1 calc R U . . .
C2 C 0.6166(3) 0.43664(17) 0.63410(15) 0.0219(4) Uani 1 1 d . . . . .
H2 H 0.6337 0.4965 0.6863 0.026 Uiso 1 1 calc R U . . .
C3 C 0.7512(3) 0.42673(16) 0.54545(15) 0.0195(4) Uani 1 1 d . . . . .
C4 C 0.7150(3) 0.33837(17) 0.46997(16) 0.0222(4) Uani 1 1 d . . . . .
H4 H 0.8003 0.3302 0.4073 0.027 Uiso 1 1 calc R U . . .
C5 C 0.5574(3) 0.26372(18) 0.48619(16) 0.0231(4) Uani 1 1 d . . . . .
H5 H 0.5365 0.2035 0.4347 0.028 Uiso 1 1 calc R U . . .
C6 C 0.9226(3) 0.50581(17) 0.53593(16) 0.0213(4) Uani 1 1 d . . . . .
H6 H 0.9252 0.5700 0.5838 0.026 Uiso 1 1 calc R U . . .

loop_
_atom_site_aniso_label
_atom_site_aniso_U_11
_atom_site_aniso_U_22
_atom_site_aniso_U_33
_atom_site_aniso_U_23
_atom_site_aniso_U_13
_atom_site_aniso_U_12
Ga1 0.02083(13) 0.02009(14) 0.01628(13) 0.00078(8) 0.00024(9) -0.00067(9)
Cl1 0.0277(2) 0.0217(2) 0.0295(2) 0.00440(18) -0.00157(18) 0.00206(18)
Cl2 0.0273(2) 0.0366(3) 0.0190(2) -0.00339(18) -0.00256(17) -0.0045(2)
Cl3 0.0268(2) 0.0301(3) 0.0206(2) 0.00148(17) 0.00418(17) 0.00516(19)
N1 0.0223(7) 0.0187(8) 0.0173(7) 0.0007(6) -0.0005(6) 0.0007(6)
C1 0.0258(9) 0.0228(10) 0.0173(8) -0.0014(7) 0.0000(7) 0.0037(8)
C2 0.0255(9) 0.0200(9) 0.0202(8) -0.0029(7) -0.0017(7) 0.0013(8)
C3 0.0216(8) 0.0182(9) 0.0186(8) 0.0016(7) -0.0033(7) 0.0022(8)
C4 0.0246(9) 0.0242(10) 0.0178(9) -0.0028(7) 0.0018(7) -0.0002(8)
C5 0.0268(10) 0.0239(10) 0.0185(9) -0.0039(7) 0.0013(7) -0.0013(8)
C6 0.0250(9) 0.0197(9) 0.0190(8) -0.0012(7) -0.0039(7) -0.0008(7)

loop_
_atom_type_symbol
_atom_type_description
_atom_type_scat_dispersion_real
_atom_type_scat_dispersion_imag
_atom_type_scat_source
C C 0.0181 0.0091 'International Tables Vol C Tables 4.2.6.8 and 6.1.1.4'
H H 0.0000 0.0000 'International Tables Vol C Tables 4.2.6.8 and 6.1.1.4'
N N 0.0311 0.0180 'International Tables Vol C Tables 4.2.6.8 and 6.1.1.4'
Cl Cl 0.3639 0.7018 'International Tables Vol C Tables 4.2.6.8 and 6.1.1.4'
Ga Ga -1.2846 0.7763 'International Tables Vol C Tables 4.2.6.8 and 6.1.1.4'

loop_
_geom_angle_atom_site_label_1
_geom_angle_atom_site_label_2
_geom_angle_atom_site_label_3
_geom_angle
_geom_angle_site_symmetry_1
_geom_angle_site_symmetry_3
_geom_angle_publ_flag
Cl2 Ga1 Cl1 116.71(2) . . ?
Cl2 Ga1 Cl3 113.99(2) . . ?
Cl3 Ga1 Cl1 111.29(2) . . ?
N1 Ga1 Cl1 103.30(5) . . ?
N1 Ga1 Cl2 102.95(5) . . ?
N1 Ga1 Cl3 107.16(5) . . ?
C1 N1 Ga1 123.41(13) . . ?
C1 N1 C5 118.73(17) . . ?
C5 N1 Ga1 117.75(13) . . ?
N1 C1 H1 119.1 . . ?
N1 C1 C2 121.88(18) . . ?
C2 C1 H1 119.1 . . ?
C1 C2 H2 120.1 . . ?
C1 C2 C3 119.86(18) . . ?
C3 C2 H2 120.1 . . ?
C2 C3 C4 117.33(18) . . ?
C2 C3 C6 119.77(17) . . ?
C4 C3 C6 122.89(18) . . ?
C3 C4 H4 119.9 . . ?
C5 C4 C3 120.16(17) . . ?
C5 C4 H4 119.9 . . ?
N1 C5 C4 122.02(18) . . ?
N1 C5 H5 119.0 . . ?
C4 C5 H5 119.0 . . ?
C3 C6 H6 117.7 . . ?
C6 C6 C3 124.6(2) 3_766 . ?
C6 C6 H6 117.7 3_766 . ?

loop_
_geom_bond_atom_site_label_1
_geom_bond_atom_site_label_2
_geom_bond_distance
_geom_bond_site_symmetry_2
_geom_bond_publ_flag
Ga1 Cl1 2.1593(5) . ?
Ga1 Cl2 2.1519(5) . ?
Ga1 Cl3 2.1556(5) . ?
Ga1 N1 1.9799(17) . ?
N1 C1 1.349(3) . ?
N1 C5 1.355(2) . ?
C1 H1 0.9500 . ?
C1 C2 1.379(3) . ?
C2 H2 0.9500 . ?
C2 C3 1.398(3) . ?
C3 C4 1.399(3) . ?
C3 C6 1.458(3) . ?
C4 H4 0.9500 . ?
C4 C5 1.367(3) . ?
C5 H5 0.9500 . ?
C6 C6 1.347(4) 3_766 ?
C6 H6 0.9500 . ?
